data_2023327
loop_
_publ_author_name
'Peloquin, Andrew J.'
'Balaich, Gary J.'
'Jennings, Abby R.'

_publ_section_title
;
 Crystal structure and Hirshfeld surface analysis of
 1,3,3,4,4,5,5-heptafluoro-2-(3-[(2,3,3,4,4,5,5-heptafluorocyclopenten-1-yl)oxy]-2-{[(2,3,3,4,4,5,5-heptafluorocyclopenten-1-yl)oxy]methyl}-2-methylpropoxy)cyclopentene
;
_journal_coeditor_code HB8112
_journal_issue 1
_journal_name_full 'Acta Crystallographica Section E Crystallographic Communications'
_journal_paper_doi 10.1107/S2056989024011484
_journal_volume 81
_journal_year 2025
_chemical_formula_iupac 'C20 H9 F21 O3'
_chemical_formula_moiety 'C20 H9 F21 O3'
_chemical_formula_sum 'C20 H9 F21 O3'
_chemical_formula_weight 696.259
_chemical_name_systematic
1,3,3,4,4,5,5-Heptafluoro-2-(3-[(2,3,3,4,4,5,5-heptafluorocyclopenten-1-yl)oxy]-2-{[(2,3,3,4,4,5,5-heptafluorocyclopenten-1-yl)oxy]methyl}-2-methylpropoxy)cyclopentene
_space_group_crystal_system monoclinic
_space_group_IT_number 14
_space_group_name_Hall '-P 2ybc'
_space_group_name_H-M_alt 'P 1 21/c 1'
_atom_sites_solution_primary dual
_audit_creation_method
;
Olex2 1.5
(compiled 2024.02.16 svn.r378c4104 for OlexSys, GUI svn.r6928)
;
_cell_angle_alpha 90
_cell_angle_beta 97.3320(10)
_cell_angle_gamma 90
_cell_formula_units_Z 4
_cell_length_a 7.02710(10)
_cell_length_b 19.22430(10)
_cell_length_c 17.75580(10)
_cell_measurement_reflns_used 18314
_cell_measurement_temperature 100.0(4)
_cell_measurement_theta_max 68.7280
_cell_measurement_theta_min 3.4000
_cell_volume 2379.04(4)
_computing_cell_refinement
;
CrysAlisPro 1.171.40.58a (Rigaku OD, 2019)
;
_computing_data_collection
;
CrysAlisPro 1.171.40.58a (Rigaku OD, 2019)
;
_computing_data_reduction
;
CrysAlisPro 1.171.40.58a (Rigaku OD, 2019)
;
_computing_molecular_graphics
;
Mercury (Macrae <i>et al.</i>, 2008)
;
_computing_publication_material
;
Olex2 1.5 (Dolomanov <i>et al.</i>, 2009)
;
_computing_structure_refinement
;
<i>SHELXL2018/3</i> (Sheldrick, 2015<i>b</i>)
;
_computing_structure_solution
;
<i>SHELXT2018/2</i> (Sheldrick, 2015<i>a</i>)
;
_diffrn_ambient_temperature 100.0(4)
_diffrn_detector 'Hybrid Pixel Array Detector'
_diffrn_detector_area_resol_mean 10.0000
_diffrn_measured_fraction_theta_full 0.9991
_diffrn_measured_fraction_theta_max 0.9950
_diffrn_measurement_device 'four-circle diffractometer'
_diffrn_measurement_device_type 'XtaLAB Synergy, Dualflex, HyPix3000'
_diffrn_measurement_method '\f and \w scans'
_diffrn_radiation_monochromator mirror
_diffrn_radiation_probe x-ray
_diffrn_radiation_type 'Cu K\a'
_diffrn_radiation_wavelength 1.54184
_diffrn_reflns_av_R_equivalents 0.0197
_diffrn_reflns_av_unetI/netI 0.0127
_diffrn_reflns_limit_h_max 8
_diffrn_reflns_limit_h_min -8
_diffrn_reflns_limit_k_max 21
_diffrn_reflns_limit_k_min -23
_diffrn_reflns_limit_l_max 21
_diffrn_reflns_limit_l_min -21
_diffrn_reflns_number 23552
_diffrn_reflns_theta_full 67.6840
_diffrn_reflns_theta_max 68.89
_diffrn_reflns_theta_min 3.40
_diffrn_source 'micro-focus sealed X-ray tube'
_exptl_absorpt_coefficient_mu 2.214
_exptl_absorpt_correction_T_max 1.000
_exptl_absorpt_correction_T_min 0.681
_exptl_absorpt_correction_type gaussian
_exptl_absorpt_process_details
;
[CrysAlisPro; Rigaku OD, 2019)
;
_exptl_crystal_colour colourless
_exptl_crystal_density_diffrn 1.944
_exptl_crystal_density_method 'not measured'
_exptl_crystal_description needle
_exptl_crystal_F_000 1376.511
_exptl_crystal_size_max 0.226
_exptl_crystal_size_mid 0.093
_exptl_crystal_size_min 0.07
_refine_diff_density_max 0.9043
_refine_diff_density_min -0.4892
_refine_ls_goodness_of_fit_ref 1.0712
_refine_ls_hydrogen_treatment constr
_refine_ls_matrix_type full
_refine_ls_number_constraints 13
_refine_ls_number_parameters 398
_refine_ls_number_reflns 4403
_refine_ls_number_restraints 0
_refine_ls_restrained_S_all 1.0712
_refine_ls_R_factor_all 0.0402
_refine_ls_R_factor_gt 0.0373
_refine_ls_shift/su_max 0.0006
_refine_ls_shift/su_mean 0.0001
_refine_ls_structure_factor_coef Fsqd
_refine_ls_weighting_details 'w=1/[\s^2^(Fo^2^)+(0.0336P)^2^+2.6930P] where P=(Fo^2^+2Fc^2^)/3'
_refine_ls_weighting_scheme calc
_refine_ls_wR_factor_gt 0.0868
_refine_ls_wR_factor_ref 0.0879
_reflns_number_gt 4160
_reflns_number_total 4403
_reflns_threshold_expression I>=2u(I)
_cod_data_source_file hb8112.cif
_cod_data_source_block I
_cod_database_code 2023327

loop_
_space_group_symop_id
_space_group_symop_operation_xyz
1 x,y,z
2 -x,y+1/2,-z+1/2
3 -x,-y,-z
4 x,-y-1/2,z-1/2

loop_
_atom_site_type_symbol
_atom_site_label
_atom_site_fract_x
_atom_site_fract_y
_atom_site_fract_z
_atom_site_U_iso_or_equiv
_atom_site_adp_type
_atom_site_occupancy
F F1 0.16671(15) 0.06887(6) 0.41851(6) 0.0265(3) Uani 1.000000
F F2 0.05627(16) 0.07023(7) 0.56596(7) 0.0360(3) Uani 1.000000
F F3 0.26356(18) -0.01232(6) 0.56315(6) 0.0303(3) Uani 1.000000
F F4 0.29905(18) 0.15059(7) 0.64289(7) 0.0370(3) Uani 1.000000
F F5 0.4531(2) 0.05472(7) 0.67162(7) 0.0394(3) Uani 1.000000
F F6 0.60320(18) 0.18574(7) 0.58931(7) 0.0332(3) Uani 1.000000
F F7 0.69217(16) 0.07832(7) 0.57776(7) 0.0364(3) Uani 1.000000
F F8 0.54974(18) 0.40300(6) 0.39070(8) 0.0365(3) Uani 1.000000
F F9 0.6667(2) 0.53068(7) 0.32545(11) 0.0556(4) Uani 1.000000
F F10 0.8592(2) 0.50227(8) 0.42497(8) 0.0489(4) Uani 1.000000
F F11 0.9283(3) 0.51416(7) 0.24445(8) 0.0562(4) Uani 1.000000
F F12 1.12533(19) 0.48847(7) 0.34431(9) 0.0490(4) Uani 1.000000
F F13 0.92808(17) 0.38965(6) 0.20407(6) 0.0300(3) Uani 1.000000
F F14 1.11525(16) 0.36215(6) 0.30559(7) 0.0284(3) Uani 1.000000
F F15 0.53049(15) 0.16320(7) 0.06431(6) 0.0321(3) Uani 1.000000
F F16 0.26253(17) 0.22500(7) -0.04917(6) 0.0322(3) Uani 1.000000
F F17 0.17650(18) 0.11897(6) -0.03126(6) 0.0321(3) Uani 1.000000
F F18 0.0027(2) 0.27674(7) 0.01901(7) 0.0436(3) Uani 1.000000
F F19 -0.13285(18) 0.17587(9) 0.00174(7) 0.0481(4) Uani 1.000000
F F20 -0.00523(15) 0.25007(6) 0.15861(6) 0.0261(2) Uani 1.000000
F F21 -0.03121(15) 0.13923(6) 0.14101(7) 0.0276(3) Uani 1.000000
O O1 0.54484(17) 0.15167(7) 0.43624(7) 0.0201(3) Uani 1.000000
O O2 0.34863(17) 0.18994(7) 0.21007(7) 0.0187(3) Uani 1.000000
O O3 0.7469(2) 0.29766(7) 0.29659(8) 0.0249(3) Uani 1.000000
C C1 0.4486(2) 0.12012(9) 0.48619(10) 0.0176(4) Uani 1.000000
C C2 0.2853(3) 0.08400(10) 0.48122(10) 0.0192(4) Uani 1.000000
C C3 0.2388(3) 0.05780(10) 0.55538(11) 0.0223(4) Uani 1.000000
C C4 0.3839(3) 0.09592(10) 0.61344(10) 0.0237(4) Uani 1.000000
C C5 0.5398(3) 0.12188(10) 0.56695(10) 0.0215(4) Uani 1.000000
C C6 0.2748(2) 0.18792(9) 0.13720(10) 0.0172(4) Uani 1.000000
C C7 0.3486(3) 0.17718(10) 0.07275(10) 0.0210(4) Uani 1.000000
C C8 0.2073(3) 0.18092(10) 0.00375(10) 0.0226(4) Uani 1.000000
C C9 0.0244(3) 0.20780(12) 0.03398(11) 0.0276(4) Uani 1.000000
C C10 0.0619(3) 0.19687(10) 0.12074(10) 0.0192(4) Uani 1.000000
C C11 0.7822(3) 0.36440(9) 0.31298(10) 0.0196(4) Uani 1.000000
C C12 0.7004(3) 0.41170(10) 0.35294(11) 0.0234(4) Uani 1.000000
C C13 0.7921(3) 0.48097(10) 0.35442(12) 0.0291(4) Uani 1.000000
C C14 0.9557(3) 0.47250(10) 0.30511(12) 0.0280(4) Uani 1.000000
C C15 0.9490(3) 0.39496(10) 0.28019(10) 0.0210(4) Uani 1.000000
C C16 0.4700(2) 0.14610(9) 0.35623(10) 0.0178(4) Uani 1.000000
H H16a 0.4625(2) 0.09673(9) 0.34028(10) 0.0213(4) Uiso 1.000000
H H16b 0.3401(2) 0.16670(9) 0.34662(10) 0.0213(4) Uiso 1.000000
C C17 0.5524(2) 0.17454(9) 0.22766(10) 0.0173(4) Uani 1.000000
H H17a 0.5779(2) 0.12577(9) 0.21408(10) 0.0208(4) Uiso 1.000000
H H17b 0.6280(2) 0.20554(9) 0.19828(10) 0.0208(4) Uiso 1.000000
C C18 0.5989(3) 0.26292(9) 0.33273(10) 0.0190(4) Uani 1.000000
H H18a 0.6218(3) 0.26940(9) 0.38846(10) 0.0229(4) Uiso 1.000000
H H18b 0.4709(3) 0.28201(9) 0.31370(10) 0.0229(4) Uiso 1.000000
C C19 0.6095(2) 0.18591(9) 0.31262(10) 0.0163(3) Uani 1.000000
C C20 0.8146(2) 0.15762(10) 0.33228(10) 0.0200(4) Uani 1.000000
H H20a 0.8608(8) 0.1678(6) 0.3856(2) 0.0300(6) Uiso 1.000000
H H20b 0.8145(4) 0.10719(14) 0.3242(7) 0.0300(6) Uiso 1.000000
H H20c 0.8992(5) 0.1798(5) 0.2996(5) 0.0300(6) Uiso 1.000000

loop_
_atom_site_aniso_label
_atom_site_aniso_U_11
_atom_site_aniso_U_22
_atom_site_aniso_U_33
_atom_site_aniso_U_12
_atom_site_aniso_U_13
_atom_site_aniso_U_23
F1 0.0214(5) 0.0330(6) 0.0232(6) -0.0069(5) -0.0039(4) 0.0037(5)
F2 0.0233(6) 0.0477(8) 0.0402(7) -0.0013(5) 0.0156(5) -0.0023(6)
F3 0.0451(7) 0.0206(6) 0.0263(6) -0.0036(5) 0.0084(5) 0.0029(5)
F4 0.0411(7) 0.0335(7) 0.0409(7) -0.0024(6) 0.0230(6) -0.0146(6)
F5 0.0514(8) 0.0411(7) 0.0236(6) -0.0063(6) -0.0031(5) 0.0101(5)
F6 0.0387(7) 0.0368(7) 0.0247(6) -0.0157(5) 0.0061(5) -0.0092(5)
F7 0.0242(6) 0.0605(9) 0.0230(6) 0.0171(6) -0.0028(5) -0.0048(6)
F8 0.0366(7) 0.0267(6) 0.0502(8) -0.0005(5) 0.0211(6) -0.0091(6)
F9 0.0435(8) 0.0204(6) 0.1018(13) 0.0097(6) 0.0048(8) 0.0101(7)
F10 0.0689(10) 0.0416(8) 0.0381(8) -0.0207(7) 0.0138(7) -0.0219(6)
F11 0.1066(13) 0.0237(7) 0.0411(8) 0.0014(8) 0.0204(8) 0.0155(6)
F12 0.0346(7) 0.0389(8) 0.0721(10) -0.0132(6) 0.0020(7) -0.0240(7)
F13 0.0411(7) 0.0338(7) 0.0151(5) -0.0073(5) 0.0034(5) 0.0020(5)
F14 0.0254(6) 0.0282(6) 0.0307(6) 0.0003(5) 0.0002(5) 0.0029(5)
F15 0.0181(5) 0.0552(8) 0.0241(6) 0.0040(5) 0.0071(4) -0.0070(5)
F16 0.0359(6) 0.0416(7) 0.0197(6) -0.0083(5) 0.0063(5) 0.0070(5)
F17 0.0421(7) 0.0334(7) 0.0202(6) -0.0071(5) 0.0017(5) -0.0064(5)
F18 0.0531(8) 0.0464(8) 0.0319(7) 0.0215(7) 0.0074(6) 0.0164(6)
F19 0.0238(6) 0.0941(12) 0.0253(6) -0.0156(7) -0.0009(5) -0.0091(7)
F20 0.0235(5) 0.0290(6) 0.0264(6) 0.0072(5) 0.0047(4) -0.0029(5)
F21 0.0226(5) 0.0294(6) 0.0316(6) -0.0074(5) 0.0064(5) 0.0031(5)
O1 0.0202(6) 0.0251(7) 0.0148(6) -0.0052(5) 0.0014(5) 0.0013(5)
O2 0.0167(6) 0.0251(7) 0.0139(6) 0.0018(5) 0.0008(5) -0.0010(5)
O3 0.0336(7) 0.0160(6) 0.0279(7) -0.0067(6) 0.0146(6) -0.0047(5)
C1 0.0179(8) 0.0187(8) 0.0167(9) 0.0029(7) 0.0036(7) 0.0011(7)
C2 0.0171(8) 0.0213(9) 0.0183(9) 0.0011(7) -0.0006(7) 0.0001(7)
C3 0.0211(9) 0.0226(9) 0.0244(10) 0.0010(7) 0.0079(7) 0.0003(8)
C4 0.0306(10) 0.0238(10) 0.0175(9) 0.0019(8) 0.0064(8) -0.0005(7)
C5 0.0187(9) 0.0267(10) 0.0187(9) 0.0010(7) 0.0012(7) -0.0036(8)
C6 0.0184(8) 0.0170(8) 0.0159(8) -0.0009(7) 0.0012(7) 0.0008(7)
C7 0.0176(8) 0.0265(10) 0.0194(9) -0.0002(7) 0.0042(7) -0.0009(7)
C8 0.0259(9) 0.0283(10) 0.0142(8) -0.0044(8) 0.0050(7) 0.0005(7)
C9 0.0211(9) 0.0411(12) 0.0197(10) 0.0005(8) -0.0009(7) 0.0026(8)
C10 0.0186(9) 0.0216(9) 0.0179(9) -0.0001(7) 0.0045(7) -0.0004(7)
C11 0.0266(9) 0.0153(9) 0.0162(8) -0.0025(7) 0.0001(7) 0.0004(7)
C12 0.0263(9) 0.0199(9) 0.0244(10) -0.0006(8) 0.0042(8) -0.0005(8)
C13 0.0358(11) 0.0162(9) 0.0342(11) 0.0024(8) 0.0009(9) -0.0031(8)
C14 0.0366(11) 0.0192(10) 0.0274(10) -0.0065(8) 0.0015(8) 0.0037(8)
C15 0.0271(9) 0.0193(9) 0.0162(9) -0.0022(7) 0.0012(7) 0.0022(7)
C16 0.0191(8) 0.0196(9) 0.0139(8) -0.0026(7) -0.0009(7) 0.0004(7)
C17 0.0146(8) 0.0201(9) 0.0171(8) 0.0011(7) 0.0013(6) -0.0011(7)
C18 0.0212(9) 0.0170(9) 0.0198(9) -0.0035(7) 0.0061(7) -0.0012(7)
C19 0.0176(8) 0.0161(9) 0.0151(8) -0.0007(7) 0.0015(6) -0.0002(7)
C20 0.0184(8) 0.0215(9) 0.0195(9) 0.0009(7) 0.0004(7) -0.0003(7)

loop_
_atom_type_symbol
_atom_type_scat_Cromer_Mann_a1
_atom_type_scat_Cromer_Mann_a2
_atom_type_scat_Cromer_Mann_a3
_atom_type_scat_Cromer_Mann_a4
_atom_type_scat_Cromer_Mann_b1
_atom_type_scat_Cromer_Mann_b2
_atom_type_scat_Cromer_Mann_b3
_atom_type_scat_Cromer_Mann_b4
_atom_type_scat_Cromer_Mann_c
_atom_type_scat_dispersion_source
_atom_type_scat_dispersion_real
_atom_type_scat_dispersion_imag
_atom_type_scat_source
C 2.31000 1.02000 1.58860 0.86500 20.84390 10.20750 0.56870 51.65120 0.21560 'Brennan, Cowan, Rev. Sci. Instrum., 1992, 63, 850' 0.01788 0.00908 'International Tables Volume C Table 6.1.1.4 (pp. 500-502)'
F 3.53920 2.64120 1.51700 1.02430 10.28250 4.29440 0.26150 26.14760 0.27760 'Brennan, Cowan, Rev. Sci. Instrum., 1992, 63, 850' 0.07327 0.05351 'International Tables Volume C Table 6.1.1.4 (pp. 500-502)'
H 0.49300 0.32291 0.14019 0.04081 10.51090 26.12570 3.14236 57.79970 0.00304 'Brennan, Cowan, Rev. Sci. Instrum., 1992, 63, 850' 0.00000 0.00000 'International Tables Volume C Table 6.1.1.4 (pp. 500-502)'
O 3.04850 2.28680 1.54630 0.86700 13.27710 5.70110 0.32390 32.90890 0.25080 'Brennan, Cowan, Rev. Sci. Instrum., 1992, 63, 850' 0.04960 0.03234 'International Tables Volume C Table 6.1.1.4 (pp. 500-502)'

loop_
_exptl_crystal_face_index_h
_exptl_crystal_face_index_k
_exptl_crystal_face_index_l
_exptl_crystal_face_perp_dist
0 -1 5 0.0343
0 0 -1 0.0432
0 5 1 0.1187
0 -1 0 0.1073
5 1 -3 0.0317
0 1 0 0.1102
1 0 5 0.0409
0 5 -3 0.1071
0 4 -5 0.0876
-2 -1 5 0.0412
-3 5 2 0.0938
-5 -1 1 0.0394
2 5 -4 0.0682
1 1 -5 0.0334
1 -1 -5 0.0466
-1 -4 11 0.0363
3 -8 -5 0.0895
-4 -1 4 0.0354
-3 -4 -6 0.0641
-1 0 -11 0.0442
4 0 -8 0.0369
4 -2 -7 0.0475

loop_
_geom_angle_atom_site_label_1
_geom_angle_atom_site_label_2
_geom_angle_atom_site_label_3
_geom_angle_site_symmetry_1
_geom_angle_site_symmetry_3
_geom_angle
_geom_angle_publ_flag
C16 O1 C1 . . 117.84(13) ?
C17 O2 C6 . . 116.93(13) ?
C18 O3 C11 . . 118.06(14) ?
C2 C1 O1 . . 134.45(17) ?
C5 C1 O1 . . 115.95(15) ?
C5 C1 C2 . . 109.57(16) ?
C1 C2 F1 . . 127.48(17) ?
C3 C2 F1 . . 118.77(15) ?
C3 C2 C1 . . 113.75(16) ?
F3 C3 F2 . . 105.90(15) ?
C2 C3 F2 . . 112.73(16) ?
C2 C3 F3 . . 112.67(15) ?
C4 C3 F2 . . 112.63(15) ?
C4 C3 F3 . . 109.73(15) ?
C4 C3 C2 . . 103.32(15) ?
F5 C4 F4 . . 107.25(15) ?
C3 C4 F4 . . 110.08(16) ?
C3 C4 F5 . . 112.23(16) ?
C5 C4 F4 . . 109.66(16) ?
C5 C4 F5 . . 113.06(16) ?
C5 C4 C3 . . 104.57(14) ?
F7 C5 F6 . . 107.20(15) ?
C1 C5 F6 . . 112.84(16) ?
C1 C5 F7 . . 110.89(15) ?
C4 C5 F6 . . 111.66(15) ?
C4 C5 F7 . . 109.16(16) ?
C4 C5 C1 . . 105.08(14) ?
C7 C6 O2 . . 133.91(17) ?
C10 C6 O2 . . 116.23(15) ?
C10 C6 C7 . . 109.82(16) ?
C6 C7 F15 . . 127.73(17) ?
C8 C7 F15 . . 117.98(15) ?
C8 C7 C6 . . 114.29(16) ?
F17 C8 F16 . . 105.98(14) ?
C7 C8 F16 . . 112.53(16) ?
C7 C8 F17 . . 113.01(16) ?
C9 C8 F16 . . 110.84(16) ?
C9 C8 F17 . . 111.36(16) ?
C9 C8 C7 . . 103.24(15) ?
F19 C9 F18 . . 107.48(17) ?
C8 C9 F18 . . 109.68(16) ?
C8 C9 F19 . . 112.29(17) ?
C10 C9 F18 . . 109.21(16) ?
C10 C9 F19 . . 113.19(16) ?
C10 C9 C8 . . 104.95(15) ?
F21 C10 F20 . . 106.06(14) ?
C6 C10 F20 . . 113.34(15) ?
C6 C10 F21 . . 110.95(15) ?
C9 C10 F20 . . 111.73(15) ?
C9 C10 F21 . . 110.42(15) ?
C9 C10 C6 . . 104.44(14) ?
C12 C11 O3 . . 134.00(18) ?
C15 C11 O3 . . 115.30(16) ?
C15 C11 C12 . . 110.70(16) ?
C11 C12 F8 . . 127.44(17) ?
C13 C12 F8 . . 118.43(17) ?
C13 C12 C11 . . 114.13(17) ?
F10 C13 F9 . . 105.80(17) ?
C12 C13 F9 . . 111.57(17) ?
C12 C13 F10 . . 113.02(18) ?
C14 C13 F9 . . 110.79(18) ?
C14 C13 F10 . . 111.31(17) ?
C14 C13 C12 . . 104.47(16) ?
F12 C14 F11 . . 108.02(17) ?
C13 C14 F11 . . 110.69(18) ?
C13 C14 F12 . . 111.12(17) ?
C15 C14 F11 . . 110.45(16) ?
C15 C14 F12 . . 111.18(17) ?
C15 C14 C13 . . 105.40(15) ?
F14 C15 F13 . . 106.17(15) ?
C11 C15 F13 . . 111.80(15) ?
C11 C15 F14 . . 111.93(15) ?
C14 C15 F13 . . 110.77(15) ?
C14 C15 F14 . . 111.00(15) ?
C14 C15 C11 . . 105.26(15) ?
H16a C16 O1 . . 110.45(9) ?
H16b C16 O1 . . 110.45(9) ?
H16b C16 H16a . . 108.6 ?
C19 C16 O1 . . 106.40(13) ?
C19 C16 H16a . . 110.45(9) ?
C19 C16 H16b . . 110.45(9) ?
H17a C17 O2 . . 110.09(9) ?
H17b C17 O2 . . 110.09(9) ?
H17b C17 H17a . . 108.4 ?
C19 C17 O2 . . 108.07(13) ?
C19 C17 H17a . . 110.09(9) ?
C19 C17 H17b . . 110.09(9) ?
H18a C18 O3 . . 110.44(9) ?
H18b C18 O3 . . 110.44(9) ?
H18b C18 H18a . . 108.6 ?
C19 C18 O3 . . 106.45(14) ?
C19 C18 H18a . . 110.44(9) ?
C19 C18 H18b . . 110.44(9) ?
C17 C19 C16 . . 108.89(14) ?
C18 C19 C16 . . 108.24(14) ?
C18 C19 C17 . . 110.82(14) ?
C20 C19 C16 . . 110.53(14) ?
C20 C19 C17 . . 107.11(14) ?
C20 C19 C18 . . 111.24(14) ?
H20a C20 C19 . . 109.5 ?
H20b C20 C19 . . 109.5 ?
H20b C20 H20a . . 109.5 ?
H20c C20 C19 . . 109.5 ?
H20c C20 H20a . . 109.5 ?
H20c C20 H20b . . 109.5 ?

loop_
_geom_bond_atom_site_label_1
_geom_bond_atom_site_label_2
_geom_bond_site_symmetry_2
_geom_bond_distance
_geom_bond_publ_flag
F1 C2 . 1.335(2) ?
F2 C3 . 1.341(2) ?
F3 C3 . 1.364(2) ?
F4 C4 . 1.347(2) ?
F5 C4 . 1.343(2) ?
F6 C5 . 1.349(2) ?
F7 C5 . 1.354(2) ?
F8 C12 . 1.334(2) ?
F9 C13 . 1.356(2) ?
F10 C13 . 1.345(3) ?
F11 C14 . 1.336(2) ?
F12 C14 . 1.337(2) ?
F13 C15 . 1.345(2) ?
F14 C15 . 1.354(2) ?
F15 C7 . 1.333(2) ?
F16 C8 . 1.358(2) ?
F17 C8 . 1.348(2) ?
F18 C9 . 1.357(3) ?
F19 C9 . 1.328(2) ?
F20 C10 . 1.342(2) ?
F21 C10 . 1.359(2) ?
O1 C1 . 1.329(2) ?
O1 C16 . 1.454(2) ?
O2 C6 . 1.332(2) ?
O2 C17 . 1.457(2) ?
O3 C11 . 1.332(2) ?
O3 C18 . 1.453(2) ?
C1 C2 . 1.334(3) ?
C1 C5 . 1.495(2) ?
C2 C3 . 1.485(3) ?
C3 C4 . 1.540(3) ?
C4 C5 . 1.536(3) ?
C6 C7 . 1.331(3) ?
C6 C10 . 1.497(2) ?
C7 C8 . 1.477(3) ?
C8 C9 . 1.543(3) ?
C9 C10 . 1.544(3) ?
C11 C12 . 1.328(3) ?
C11 C15 . 1.494(3) ?
C12 C13 . 1.478(3) ?
C13 C14 . 1.540(3) ?
C14 C15 . 1.554(3) ?
C16 H16a . 0.9900 ?
C16 H16b . 0.9900 ?
C16 C19 . 1.530(2) ?
C17 H17a . 0.9900 ?
C17 H17b . 0.9900 ?
C17 C19 . 1.527(2) ?
C18 H18a . 0.9900 ?
C18 H18b . 0.9900 ?
C18 C19 . 1.527(2) ?
C19 C20 . 1.538(2) ?
C20 H20a . 0.9800 ?
C20 H20b . 0.9800 ?
C20 H20c . 0.9800 ?

loop_
_geom_torsion_atom_site_label_1
_geom_torsion_atom_site_label_2
_geom_torsion_atom_site_label_3
_geom_torsion_atom_site_label_4
_geom_torsion_site_symmetry_1
_geom_torsion_site_symmetry_2
_geom_torsion_site_symmetry_3
_geom_torsion_site_symmetry_4
_geom_torsion
_geom_torsion_publ_flag
F1 C2 C1 O1 . . . . 0.3(3) ?
F1 C2 C1 C5 . . . . -177.52(19) ?
F1 C2 C3 F2 . . . . -48.42(18) ?
F1 C2 C3 F3 . . . . 71.38(17) ?
F1 C2 C3 C4 . . . . -170.27(17) ?
F2 C3 C2 C1 . . . . 132.64(16) ?
F2 C3 C4 F4 . . . . -21.91(17) ?
F2 C3 C4 F5 . . . . 97.46(16) ?
F2 C3 C4 C5 . . . . -139.63(16) ?
F3 C3 C2 C1 . . . . -107.57(17) ?
F3 C3 C4 F4 . . . . -139.60(14) ?
F3 C3 C4 F5 . . . . -20.24(16) ?
F3 C3 C4 C5 . . . . 102.68(15) ?
F4 C4 C3 C2 . . . . 100.02(16) ?
F4 C4 C5 F6 . . . . 23.43(17) ?
F4 C4 C5 F7 . . . . 141.78(15) ?
F4 C4 C5 C1 . . . . -99.23(16) ?
F5 C4 C3 C2 . . . . -140.61(16) ?
F5 C4 C5 F6 . . . . -96.19(16) ?
F5 C4 C5 F7 . . . . 22.16(17) ?
F5 C4 C5 C1 . . . . 141.15(16) ?
F6 C5 C1 O1 . . . . 46.89(17) ?
F6 C5 C1 C2 . . . . -134.85(16) ?
F6 C5 C4 C3 . . . . 141.43(16) ?
F7 C5 C1 O1 . . . . -73.39(17) ?
F7 C5 C1 C2 . . . . 104.87(17) ?
F7 C5 C4 C3 . . . . -100.21(15) ?
F8 C12 C11 O3 . . . . 0.8(3) ?
F8 C12 C11 C15 . . . . -179.4(2) ?
F8 C12 C13 F9 . . . . -59.5(2) ?
F8 C12 C13 F10 . . . . 59.58(19) ?
F8 C12 C13 C14 . . . . -179.26(19) ?
F9 C13 C12 C11 . . . . 120.75(19) ?
F9 C13 C14 F11 . . . . -2.68(19) ?
F9 C13 C14 F12 . . . . 117.35(17) ?
F9 C13 C14 C15 . . . . -122.11(17) ?
F10 C13 C12 C11 . . . . -120.16(18) ?
F10 C13 C14 F11 . . . . -120.11(17) ?
F10 C13 C14 F12 . . . . -0.08(18) ?
F10 C13 C14 C15 . . . . 120.46(17) ?
F11 C14 C13 C12 . . . . 117.60(18) ?
F11 C14 C15 F13 . . . . 3.45(19) ?
F11 C14 C15 F14 . . . . 121.15(17) ?
F11 C14 C15 C11 . . . . -117.56(18) ?
F12 C14 C13 C12 . . . . -122.37(17) ?
F12 C14 C15 F13 . . . . -116.45(17) ?
F12 C14 C15 F14 . . . . 1.24(18) ?
F12 C14 C15 C11 . . . . 122.54(17) ?
F13 C15 C11 O3 . . . . 58.00(17) ?
F13 C15 C11 C12 . . . . -121.86(17) ?
F13 C15 C14 C13 . . . . 123.05(16) ?
F14 C15 C11 O3 . . . . -60.98(16) ?
F14 C15 C11 C12 . . . . 119.16(16) ?
F14 C15 C14 C13 . . . . -119.26(16) ?
F15 C7 C6 O2 . . . . 1.5(3) ?
F15 C7 C6 C10 . . . . -176.0(2) ?
F15 C7 C8 F16 . . . . -52.69(18) ?
F15 C7 C8 F17 . . . . 67.32(18) ?
F15 C7 C8 C9 . . . . -172.25(19) ?
F16 C8 C7 C6 . . . . 127.91(17) ?
F16 C8 C9 F18 . . . . -19.40(16) ?
F16 C8 C9 F19 . . . . 100.03(16) ?
F16 C8 C9 C10 . . . . -136.61(16) ?
F17 C8 C7 C6 . . . . -112.08(16) ?
F17 C8 C9 F18 . . . . -137.13(15) ?
F17 C8 C9 F19 . . . . -17.70(17) ?
F17 C8 C9 C10 . . . . 105.67(16) ?
F18 C9 C8 C7 . . . . 101.32(16) ?
F18 C9 C10 F20 . . . . 23.24(17) ?
F18 C9 C10 F21 . . . . 141.03(15) ?
F18 C9 C10 C6 . . . . -99.64(16) ?
F19 C9 C8 C7 . . . . -139.25(18) ?
F19 C9 C10 F20 . . . . -96.44(18) ?
F19 C9 C10 F21 . . . . 21.34(19) ?
F19 C9 C10 C6 . . . . 140.67(18) ?
F20 C10 C6 O2 . . . . 46.61(17) ?
F20 C10 C6 C7 . . . . -135.38(16) ?
F20 C10 C9 C8 . . . . 140.77(16) ?
F21 C10 C6 O2 . . . . -72.58(15) ?
F21 C10 C6 C7 . . . . 105.42(16) ?
F21 C10 C9 C8 . . . . -101.44(16) ?
O1 C1 C2 C3 . . . . 179.1(2) ?
O1 C1 C5 C4 . . . . 168.79(17) ?
O1 C16 C19 C17 . . . . 173.11(13) ?
O1 C16 C19 C18 . . . . -66.34(15) ?
O1 C16 C19 C20 . . . . 55.72(15) ?
O2 C6 C7 C8 . . . . -179.2(2) ?
O2 C6 C10 C9 . . . . 168.45(17) ?
O2 C17 C19 C16 . . . . 50.98(15) ?
O2 C17 C19 C18 . . . . -67.96(15) ?
O2 C17 C19 C20 . . . . 170.53(14) ?
O3 C11 C12 C13 . . . . -179.5(2) ?
O3 C11 C15 C14 . . . . 178.33(17) ?
O3 C18 C19 C16 . . . . 174.23(13) ?
O3 C18 C19 C17 . . . . -66.43(15) ?
O3 C18 C19 C20 . . . . 52.62(15) ?
C1 C2 C3 C4 . . . . 10.78(17) ?
C1 C5 C4 C3 . . . . 18.77(16) ?
C2 C3 C4 C5 . . . . -17.70(15) ?
C6 C7 C8 C9 . . . . 8.35(19) ?
C6 C10 C9 C8 . . . . 17.88(15) ?
C7 C8 C9 C10 . . . . -15.89(16) ?
C11 C12 C13 C14 . . . . 1.00(19) ?
C11 C15 C14 C13 . . . . 2.03(16) ?
C12 C13 C14 C15 . . . . -1.83(17) ?
